data_1562277
loop_
_publ_author_name
'Yang, Huai-Xia'
'Liang, Zhen'
'Hao, Bao-Lian'
'Meng, Xiang-Ru'

_publ_section_title
;
 Syntheses, crystal structures, and characterization of three 1D, 2D and
 3D complexes based on mixed multidentate N- and O-donor ligands
;
_journal_name_full 'Journal of Solid State Chemistry'
_journal_page_first 23
_journal_page_last 31
_journal_paper_doi 10.1016/j.jssc.2014.06.003
_journal_volume 218
_journal_year 2014
_chemical_formula_sum 'C32 H30 Co2 N8 O13'
_chemical_formula_weight 852.50
_space_group_IT_number 15
_space_group_name_Hall '-C 2yc'
_space_group_name_H-M_alt 'C 1 2/c 1'
_symmetry_cell_setting monoclinic
_symmetry_space_group_name_H-M 'C 1 2/c 1'
_atom_sites_solution_hydrogens geom
_atom_sites_solution_primary direct
_atom_sites_solution_secondary difmap
_audit_creation_method SHELXL-97
_cell_angle_alpha 90.00
_cell_angle_beta 112.11(3)
_cell_angle_gamma 90.00
_cell_formula_units_Z 4
_cell_length_a 13.427(3)
_cell_length_b 18.684(4)
_cell_length_c 16.764(3)
_cell_measurement_reflns_used 4470
_cell_measurement_temperature 293(2)
_cell_measurement_theta_max 27.8884
_cell_measurement_theta_min 1.9667
_cell_volume 3896.3(16)
_computing_cell_refinement 'CrystalClear (Rigaku/MSC Inc., 2006)'
_computing_data_collection 'CrystalClear (Rigaku/MSC Inc., 2006)'
_computing_data_reduction 'CrystalClear (Rigaku/MSC Inc., 2006)'
_computing_molecular_graphics 'SHELXTL (Sheldrick, 2008)'
_computing_publication_material 'SHELXTL (Sheldrick, 2008)'
_computing_structure_refinement 'SHELXL-97 (Sheldrick, 2008)'
_computing_structure_solution 'SHELXS-97 (Sheldrick, 2008)'
_diffrn_ambient_temperature 293(2)
_diffrn_detector_area_resol_mean 28.5714
_diffrn_measured_fraction_theta_full 0.997
_diffrn_measured_fraction_theta_max 0.997
_diffrn_measurement_device_type 'Rigaku Saturn'
_diffrn_measurement_method \w
_diffrn_radiation_monochromator graphite
_diffrn_radiation_source 'fine-focus sealed tube'
_diffrn_radiation_type MoK\a
_diffrn_radiation_wavelength 0.71073
_diffrn_reflns_av_R_equivalents 0.0607
_diffrn_reflns_av_sigmaI/netI 0.0563
_diffrn_reflns_limit_h_max 16
_diffrn_reflns_limit_h_min -16
_diffrn_reflns_limit_k_max 22
_diffrn_reflns_limit_k_min -21
_diffrn_reflns_limit_l_max 15
_diffrn_reflns_limit_l_min -20
_diffrn_reflns_number 14659
_diffrn_reflns_theta_full 25.50
_diffrn_reflns_theta_max 25.50
_diffrn_reflns_theta_min 2.54
_exptl_absorpt_coefficient_mu 0.923
_exptl_absorpt_correction_T_max 0.9467
_exptl_absorpt_correction_T_min 0.8664
_exptl_absorpt_correction_type multi-scan
_exptl_absorpt_process_details 'CrystalClear (Rigaku/MSC Inc., 2006)'
_exptl_crystal_colour Red
_exptl_crystal_density_diffrn 1.457
_exptl_crystal_density_method 'not measured'
_exptl_crystal_description Prism
_exptl_crystal_F_000 1744
_exptl_crystal_size_max 0.16
_exptl_crystal_size_mid 0.12
_exptl_crystal_size_min 0.06
_platon_squeeze_details ' ?'
_refine_diff_density_max 0.706
_refine_diff_density_min -0.390
_refine_diff_density_rms 0.091
_refine_ls_extinction_method none
_refine_ls_goodness_of_fit_ref 1.112
_refine_ls_hydrogen_treatment constr
_refine_ls_matrix_type full
_refine_ls_number_parameters 273
_refine_ls_number_reflns 3614
_refine_ls_number_restraints 0
_refine_ls_restrained_S_all 1.112
_refine_ls_R_factor_all 0.0876
_refine_ls_R_factor_gt 0.0697
_refine_ls_shift/su_max 0.033
_refine_ls_shift/su_mean 0.001
_refine_ls_structure_factor_coef Fsqd
_refine_ls_weighting_details 'calc w=1/[\s^2^(Fo^2^)+(0.0785P)^2^+9.8804P] where P=(Fo^2^+2Fc^2^)/3'
_refine_ls_weighting_scheme calc
_refine_ls_wR_factor_gt 0.1612
_refine_ls_wR_factor_ref 0.1729
_reflns_number_gt 2994
_reflns_number_total 3614
_reflns_threshold_expression >2sigma(I)
_cod_data_source_file JSSC-2014-218-23.cif
_cod_data_source_block 4
_cod_depositor_comments
;
The following automatic conversions were performed:

data item '_exptl_absorpt_correction_type' value 'Multi-scan' was
changed to 'multi-scan' in accordance with the built-in table derived
from the CIF Core dictionary named 'cif_core.dic' version 2.4.5 last
updated on 2014-11-21.

data item '_symmetry_cell_setting' value 'Monoclinic' was changed to
'monoclinic' in accordance with the built-in table derived from the
CIF Core dictionary named 'cif_core.dic' version 2.4.5 last updated
on 2014-11-21.

Automatic conversion script
Id: cif_fix_values 8369 2020-08-20 11:38:08Z andrius 
;
_cod_original_cell_volume 3896.3(14)
_cod_original_sg_symbol_H-M C2/c
_cod_database_code 1562277

loop_
_symmetry_equiv_pos_as_xyz
'x, y, z'
'-x, y, -z+1/2'
'x+1/2, y+1/2, z'
'-x+1/2, y+1/2, -z+1/2'
'-x, -y, -z'
'x, -y, z-1/2'
'-x+1/2, -y+1/2, -z'
'x+1/2, -y+1/2, z-1/2'

loop_
_atom_site_label
_atom_site_type_symbol
_atom_site_fract_x
_atom_site_fract_y
_atom_site_fract_z
_atom_site_U_iso_or_equiv
_atom_site_adp_type
_atom_site_occupancy
_atom_site_symmetry_multiplicity
_atom_site_calc_flag
_atom_site_refinement_flags
_atom_site_disorder_assembly
_atom_site_disorder_group
Co1 Co -0.5000 0.0000 -0.5000 0.03214(16) Uani 1 2 d S . .
Co2 Co -1.0000 0.07186(3) -0.7500 0.02727(15) Uani 1 2 d S . .
O1 O -0.59131(16) 0.09306(12) -0.50164(15) 0.0376(6) Uani 1 1 d . . .
O2 O -0.74046(17) 0.05405(12) -0.48620(15) 0.0393(6) Uani 1 1 d . . .
O3 O -0.85361(16) 0.11150(11) -0.66814(13) 0.0343(6) Uani 1 1 d . . .
O4 O -0.99168(17) 0.16174(12) -0.65262(14) 0.0394(6) Uani 1 1 d . . .
O5 O -0.61203(19) -0.06234(14) -0.47152(18) 0.0541(8) Uani 1 1 d . . .
H1W H -0.6735 -0.0430 -0.4948 0.065 Uiso 1 1 d R . .
H2W H -0.6301 -0.1056 -0.4690 0.065 Uiso 1 1 d R . .
N1 N -0.4104(2) 0.01192(16) -0.36729(18) 0.0464(9) Uani 1 1 d . . .
N2 N -0.2939(2) -0.01167(17) -0.23700(19) 0.0477(9) Uani 1 1 d . . .
N3 N -0.0327(2) 0.00101(14) -0.16877(16) 0.0325(7) Uani 1 1 d . . .
N4 N -0.0969(2) 0.05206(15) -0.07778(17) 0.0403(7) Uani 1 1 d . . .
H4 H -0.1377 0.0599 -0.0496 0.048 Uiso 1 1 d R . .
C1 C -0.6813(2) 0.10167(17) -0.49729(18) 0.0283(8) Uani 1 1 d . . .
C2 C -0.8928(2) 0.15530(17) -0.63104(18) 0.0297(8) Uani 1 1 d . . .
C3 C -0.8183(2) 0.20262(16) -0.56154(18) 0.0277(7) Uani 1 1 d . . .
C4 C -0.7189(2) 0.17879(16) -0.50216(18) 0.0277(7) Uani 1 1 d . . .
C5 C -0.6522(2) 0.22665(16) -0.44288(19) 0.0295(8) Uani 1 1 d . . .
H5 H -0.5855 0.2109 -0.4048 0.035 Uiso 1 1 calc R . .
C6 C -0.3365(3) -0.0311(2) -0.3182(2) 0.0437(10) Uani 1 1 d . . .
H6 H -0.3156 -0.0722 -0.3389 0.052 Uiso 1 1 calc R . .
C7 C -0.3913(5) 0.0751(4) -0.3212(4) 0.058(2) Uani 0.62 1 d P . .
H7 H -0.4233 0.1189 -0.3425 0.070 Uiso 0.62 1 d PR . .
C8 C -0.3186(6) 0.0642(4) -0.2416(5) 0.068(2) Uani 0.62 1 d P . .
H8 H -0.2902 0.0981 -0.1983 0.081 Uiso 0.62 1 d PR . .
C9 C -0.2065(3) -0.04626(19) -0.1677(2) 0.0384(9) Uani 1 1 d . . .
H9A H -0.1888 -0.0912 -0.1882 0.046 Uiso 1 1 calc R . .
H9B H -0.2292 -0.0567 -0.1204 0.046 Uiso 1 1 calc R . .
C10 C -0.1100(2) 0.00024(16) -0.13665(19) 0.0309(8) Uani 1 1 d . . .
C11 C 0.0346(3) 0.05774(18) -0.1278(2) 0.0363(8) Uani 1 1 d . . .
C12 C 0.1250(3) 0.0851(2) -0.1372(2) 0.0496(10) Uani 1 1 d . . .
H12 H 0.1522 0.0642 -0.1752 0.060 Uiso 1 1 calc R . .
C13 C 0.1735(3) 0.1435(2) -0.0894(3) 0.0618(12) Uani 1 1 d . . .
H13 H 0.2347 0.1623 -0.0950 0.074 Uiso 1 1 calc R . .
C14 C 0.1338(4) 0.1758(2) -0.0326(3) 0.0663(13) Uani 1 1 d . . .
H14 H 0.1687 0.2157 -0.0014 0.080 Uiso 1 1 calc R . .
C15 C 0.0436(3) 0.1496(2) -0.0216(3) 0.0562(11) Uani 1 1 d . . .
H15 H 0.0173 0.1705 0.0169 0.067 Uiso 1 1 calc R . .
C16 C -0.0056(3) 0.09076(19) -0.0709(2) 0.0399(9) Uani 1 1 d . . .
C7' C -0.4489(7) 0.0401(6) -0.3056(6) 0.049(3) Uani 0.38 1 d P . .
H7' H -0.5101 0.0684 -0.3187 0.059 Uiso 0.38 1 d PR . .
C8' C -0.3823(8) 0.0225(6) -0.2253(6) 0.051(3) Uani 0.38 1 d P . .
H8' H -0.3928 0.0304 -0.1743 0.062 Uiso 0.38 1 d PR . .
O6 O -0.0780(9) 0.3423(5) -0.3378(6) 0.320(7) Uani 1 1 d . . .
H3W H -0.0384 0.3792 -0.3307 0.384 Uiso 1 1 d R . .
H4W H -0.0833 0.3228 -0.2938 0.384 Uiso 1 1 d R . .
O7 O -0.3036(9) 0.2587(6) -0.3009(9) 0.214(5) Uani 0.50 1 d P . .

loop_
_atom_site_aniso_label
_atom_site_aniso_U_11
_atom_site_aniso_U_22
_atom_site_aniso_U_33
_atom_site_aniso_U_23
_atom_site_aniso_U_13
_atom_site_aniso_U_12
Co1 0.0241(3) 0.0349(3) 0.0330(3) -0.0036(2) 0.0056(2) 0.0087(2)
Co2 0.0244(3) 0.0319(3) 0.0240(3) 0.000 0.0073(2) 0.000
O1 0.0268(10) 0.0334(12) 0.0501(13) -0.0033(10) 0.0115(9) 0.0069(9)
O2 0.0402(11) 0.0347(12) 0.0491(12) 0.0032(10) 0.0238(9) 0.0068(10)
O3 0.0300(10) 0.0369(12) 0.0318(11) -0.0108(9) 0.0067(9) 0.0030(9)
O4 0.0244(10) 0.0498(13) 0.0374(12) -0.0107(10) 0.0040(9) 0.0035(10)
O5 0.0359(12) 0.0470(15) 0.0785(17) 0.0080(13) 0.0203(12) 0.0056(11)
N1 0.0415(15) 0.0548(18) 0.0327(15) -0.0074(13) 0.0023(12) 0.0222(14)
N2 0.0365(14) 0.066(2) 0.0347(15) -0.0050(14) 0.0063(12) 0.0176(14)
N3 0.0336(13) 0.0358(15) 0.0279(12) -0.0036(10) 0.0112(10) -0.0015(11)
N4 0.0437(14) 0.0465(16) 0.0392(14) -0.0073(12) 0.0254(11) -0.0018(13)
C1 0.0293(14) 0.0310(16) 0.0211(13) -0.0039(12) 0.0054(11) 0.0072(13)
C2 0.0293(14) 0.0330(17) 0.0246(14) -0.0037(12) 0.0077(12) -0.0002(13)
C3 0.0244(13) 0.0316(16) 0.0235(14) -0.0058(12) 0.0050(11) 0.0027(12)
C4 0.0283(14) 0.0285(15) 0.0267(14) -0.0021(12) 0.0108(11) 0.0046(12)
C5 0.0227(13) 0.0333(16) 0.0263(15) -0.0044(13) 0.0019(11) 0.0056(13)
C6 0.0402(17) 0.052(2) 0.0335(17) -0.0052(16) 0.0083(14) 0.0108(17)
C7 0.047(3) 0.062(4) 0.049(4) -0.006(3) -0.001(3) 0.017(3)
C8 0.064(4) 0.055(4) 0.058(4) -0.018(3) -0.006(3) 0.020(3)
C9 0.0353(16) 0.047(2) 0.0354(16) 0.0035(14) 0.0160(13) 0.0025(15)
C10 0.0318(15) 0.0327(17) 0.0290(15) 0.0059(12) 0.0124(12) 0.0028(13)
C11 0.0345(15) 0.0398(18) 0.0355(16) -0.0012(14) 0.0141(13) -0.0013(14)
C12 0.0364(17) 0.061(2) 0.054(2) -0.0115(18) 0.0208(15) -0.0030(17)
C13 0.050(2) 0.066(3) 0.070(2) -0.020(2) 0.0238(18) -0.0277(19)
C14 0.073(3) 0.062(3) 0.064(2) -0.026(2) 0.026(2) -0.028(2)
C15 0.066(2) 0.055(2) 0.056(2) -0.0191(18) 0.0321(17) -0.012(2)
C16 0.0450(17) 0.0368(18) 0.0410(17) -0.0046(14) 0.0198(14) -0.0083(15)
C7' 0.035(4) 0.087(7) 0.029(4) -0.005(4) 0.017(3) 0.029(5)
C8' 0.049(5) 0.068(6) 0.042(5) -0.005(5) 0.024(4) 0.021(5)
O6 0.454(16) 0.233(8) 0.203(8) -0.020(7) 0.045(9) -0.027(10)
O7 0.271(8) 0.154(8) 0.282(11) 0.008(8) 0.179(8) 0.121(7)

loop_
_atom_type_symbol
_atom_type_description
_atom_type_scat_dispersion_real
_atom_type_scat_dispersion_imag
_atom_type_scat_source
C C 0.0033 0.0016 'International Tables Vol C Tables 4.2.6.8 and 6.1.1.4'
H H 0.0000 0.0000 'International Tables Vol C Tables 4.2.6.8 and 6.1.1.4'
Co Co 0.3494 0.9721 'International Tables Vol C Tables 4.2.6.8 and 6.1.1.4'
N N 0.0061 0.0033 'International Tables Vol C Tables 4.2.6.8 and 6.1.1.4'
O O 0.0106 0.0060 'International Tables Vol C Tables 4.2.6.8 and 6.1.1.4'

loop_
_geom_angle_atom_site_label_1
_geom_angle_atom_site_label_2
_geom_angle_atom_site_label_3
_geom_angle
_geom_angle_site_symmetry_1
_geom_angle_site_symmetry_3
O5 Co1 O5 180.00(8) 5_454 .
O5 Co1 N1 90.48(12) 5_454 .
O5 Co1 N1 89.52(12) . .
O5 Co1 N1 89.52(12) 5_454 5_454
O5 Co1 N1 90.48(12) . 5_454
N1 Co1 N1 180.000(1) . 5_454
O5 Co1 O1 89.86(10) 5_454 5_454
O5 Co1 O1 90.14(10) . 5_454
N1 Co1 O1 88.59(10) . 5_454
N1 Co1 O1 91.41(10) 5_454 5_454
O5 Co1 O1 90.14(10) 5_454 .
O5 Co1 O1 89.86(10) . .
N1 Co1 O1 91.41(10) . .
N1 Co1 O1 88.59(10) 5_454 .
O1 Co1 O1 180.00(13) 5_454 .
O3 Co2 O3 137.96(12) . 2_353
O3 Co2 N3 106.64(10) . 5_454
O3 Co2 N3 100.48(9) 2_353 5_454
O3 Co2 N3 100.48(9) . 6_455
O3 Co2 N3 106.64(10) 2_353 6_455
N3 Co2 N3 98.51(15) 5_454 6_455
O3 Co2 O4 59.34(8) . .
O3 Co2 O4 89.41(8) 2_353 .
N3 Co2 O4 165.38(9) 5_454 .
N3 Co2 O4 88.81(10) 6_455 .
O3 Co2 O4 89.41(8) . 2_353
O3 Co2 O4 59.34(8) 2_353 2_353
N3 Co2 O4 88.81(10) 5_454 2_353
N3 Co2 O4 165.38(9) 6_455 2_353
O4 Co2 O4 87.00(12) . 2_353
C1 O1 Co1 132.2(2) . .
C2 O3 Co2 95.26(17) . .
C2 O4 Co2 84.13(18) . .
Co1 O5 H1W 108.4 . .
Co1 O5 H2W 141.5 . .
H1W O5 H2W 100.5 . .
C6 N1 C7 103.7(3) . .
C6 N1 C7' 99.7(5) . .
C7 N1 C7' 46.9(5) . .
C6 N1 Co1 126.9(2) . .
C7 N1 Co1 126.4(3) . .
C7' N1 Co1 126.1(4) . .
C6 N2 C8' 101.9(5) . .
C6 N2 C8 102.3(4) . .
C8' N2 C8 52.0(6) . .
C6 N2 C9 127.6(3) . .
C8' N2 C9 123.6(5) . .
C8 N2 C9 125.1(4) . .
C10 N3 C11 105.5(3) . .
C10 N3 Co2 129.9(2) . 5_454
C11 N3 Co2 124.1(2) . 5_454
C10 N4 C16 107.6(3) . .
C10 N4 H4 126.2 . .
C16 N4 H4 126.2 . .
O1 C1 O2 126.8(3) . .
O1 C1 C4 115.4(3) . .
O2 C1 C4 117.8(3) . .
O4 C2 O3 121.3(3) . .
O4 C2 C3 119.6(3) . .
O3 C2 C3 119.1(3) . .
C5 C3 C4 118.5(3) 7_354 .
C5 C3 C2 118.7(2) 7_354 .
C4 C3 C2 122.7(3) . .
C5 C4 C3 119.3(3) . .
C5 C4 C1 117.5(2) . .
C3 C4 C1 123.2(3) . .
C4 C5 C3 122.1(3) . 7_354
C4 C5 H5 118.9 . .
C3 C5 H5 118.9 7_354 .
N1 C6 N2 114.6(3) . .
N1 C6 H6 122.7 . .
N2 C6 H6 122.7 . .
C7' C7 C8 89.3(7) . .
C7' C7 N1 68.3(7) . .
C8 C7 N1 109.8(6) . .
C7' C7 C8' 46.4(6) . .
C8 C7 C8' 43.0(5) . .
N1 C7 C8' 88.2(5) . .
C7' C7 H7 110.3 . .
C8 C7 H7 125.1 . .
N1 C7 H7 125.1 . .
C8' C7 H7 132.3 . .
C8' C8 C7 90.6(7) . .
C8' C8 N2 62.9(6) . .
C7 C8 N2 105.5(5) . .
C8' C8 C7' 50.5(6) . .
C7 C8 C7' 40.1(5) . .
N2 C8 C7' 86.3(5) . .
C8' C8 H8 111.4 . .
C7 C8 H8 127.2 . .
N2 C8 H8 127.2 . .
C7' C8 H8 133.0 . .
N2 C9 C10 110.8(3) . .
N2 C9 H9A 109.5 . .
C10 C9 H9A 109.5 . .
N2 C9 H9B 109.5 . .
C10 C9 H9B 109.5 . .
H9A C9 H9B 108.1 . .
N3 C10 N4 112.4(3) . .
N3 C10 C9 125.0(3) . .
N4 C10 C9 122.3(3) . .
C12 C11 N3 131.3(3) . .
C12 C11 C16 119.7(3) . .
N3 C11 C16 109.0(3) . .
C13 C12 C11 118.3(4) . .
C13 C12 H12 120.8 . .
C11 C12 H12 120.8 . .
C12 C13 C14 121.8(4) . .
C12 C13 H13 119.1 . .
C14 C13 H13 119.1 . .
C15 C14 C13 121.3(4) . .
C15 C14 H14 119.4 . .
C13 C14 H14 119.4 . .
C14 C15 C16 116.5(4) . .
C14 C15 H15 121.8 . .
C16 C15 H15 121.8 . .
C15 C16 N4 132.1(4) . .
C15 C16 C11 122.4(3) . .
N4 C16 C11 105.5(3) . .
C7 C7' C8' 96.8(9) . .
C7 C7' N1 64.8(6) . .
C8' C7' N1 110.5(8) . .
C7 C7' C8 50.6(6) . .
C8' C7' C8 46.3(6) . .
N1 C7' C8 89.3(6) . .
C7 C7' H7' 103.9 . .
C8' C7' H7' 124.8 . .
N1 C7' H7' 124.7 . .
C8 C7' H7' 126.5 . .
C8 C8' C7' 83.2(9) . .
C8 C8' N2 65.2(6) . .
C7' C8' N2 104.3(8) . .
C8 C8' C7 46.4(5) . .
C7' C8' C7 36.8(6) . .
N2 C8' C7 84.6(6) . .
C8 C8' H8' 116.9 . .
C7' C8' H8' 127.3 . .
N2 C8' H8' 128.4 . .
C7 C8' H8' 137.1 . .
H3W O6 H4W 118.7 . .

loop_
_geom_bond_atom_site_label_1
_geom_bond_atom_site_label_2
_geom_bond_distance
_geom_bond_site_symmetry_2
Co1 O5 2.095(3) 5_454
Co1 O5 2.095(3) .
Co1 N1 2.105(3) .
Co1 N1 2.105(3) 5_454
Co1 O1 2.122(2) 5_454
Co1 O1 2.122(2) .
Co2 O3 2.065(2) .
Co2 O3 2.065(2) 2_353
Co2 N3 2.086(3) 5_454
Co2 N3 2.086(3) 6_455
Co2 O4 2.315(2) .
Co2 O4 2.315(2) 2_353
O1 C1 1.248(4) .
O2 C1 1.252(4) .
O3 C2 1.257(4) .
O4 C2 1.244(4) .
O5 H1W 0.8500 .
O5 H2W 0.8502 .
N1 C6 1.301(4) .
N1 C7 1.382(7) .
N1 C7' 1.420(10) .
N2 C6 1.313(4) .
N2 C8' 1.423(11) .
N2 C8 1.452(7) .
N2 C9 1.456(4) .
N3 C10 1.337(4) .
N3 C11 1.394(4) .
N3 Co2 2.086(3) 5_454
N4 C10 1.346(4) .
N4 C16 1.390(4) .
N4 H4 0.8599 .
C1 C4 1.519(4) .
C2 C3 1.504(4) .
C3 C5 1.390(4) 7_354
C3 C4 1.404(4) .
C4 C5 1.386(4) .
C5 C3 1.390(4) 7_354
C5 H5 0.9300 .
C6 H6 0.9300 .
C7 C7' 1.115(13) .
C7 C8 1.339(9) .
C7 C8' 1.848(13) .
C7 H7 0.9300 .
C8 C8' 1.260(14) .
C8 C7' 1.732(11) .
C8 H8 0.9302 .
C9 C10 1.482(4) .
C9 H9A 0.9700 .
C9 H9B 0.9700 .
C11 C12 1.379(5) .
C11 C16 1.403(5) .
C12 C13 1.366(5) .
C12 H12 0.9300 .
C13 C14 1.392(7) .
C13 H13 0.9300 .
C14 C15 1.382(6) .
C14 H14 0.9300 .
C15 C16 1.385(5) .
C15 H15 0.9300 .
C7' C8' 1.347(13) .
C7' H7' 0.9300 .
C8' H8' 0.9299 .
O6 H3W 0.8500 .
O6 H4W 0.8499 .

loop_
_geom_hbond_atom_site_label_D
_geom_hbond_atom_site_label_H
_geom_hbond_atom_site_label_A
_geom_hbond_distance_DH
_geom_hbond_distance_HA
_geom_hbond_distance_DA
_geom_hbond_angle_DHA
_geom_hbond_site_symmetry_A
O5 H1W O2 0.85 2.05 2.728(3) 136.0 .
O5 H2W O6 0.85 2.26 2.763(10) 117.9 3_445
N4 H4 O2 0.86 1.95 2.772(4) 160.6 2_454
O6 H3W O5 0.85 2.45 2.763(10) 102.8 3
O6 H4W O6 0.85 2.47 2.901(17) 112.3 2_554

loop_
_geom_torsion_atom_site_label_1
_geom_torsion_atom_site_label_2
_geom_torsion_atom_site_label_3
_geom_torsion_atom_site_label_4
_geom_torsion
_geom_torsion_site_symmetry_1
_geom_torsion_site_symmetry_2
_geom_torsion_site_symmetry_3
_geom_torsion_site_symmetry_4
O5 Co1 O1 C1 172.6(3) 5_454 . . .
O5 Co1 O1 C1 -7.4(3) . . . .
N1 Co1 O1 C1 -96.9(3) . . . .
N1 Co1 O1 C1 83.1(3) 5_454 . . .
O1 Co1 O1 C1 -174(13) 5_454 . . .
O3 Co2 O3 C2 48.29(17) 2_353 . . .
N3 Co2 O3 C2 176.24(19) 5_454 . . .
N3 Co2 O3 C2 -81.5(2) 6_455 . . .
O4 Co2 O3 C2 0.79(18) . . . .
O4 Co2 O3 C2 87.66(19) 2_353 . . .
O3 Co2 O4 C2 -0.80(18) . . . .
O3 Co2 O4 C2 -151.21(19) 2_353 . . .
N3 Co2 O4 C2 -18.3(5) 5_454 . . .
N3 Co2 O4 C2 102.1(2) 6_455 . . .
O4 Co2 O4 C2 -91.9(2) 2_353 . . .
O5 Co1 N1 C6 -92.9(3) 5_454 . . .
O5 Co1 N1 C6 87.1(3) . . . .
N1 Co1 N1 C6 163(100) 5_454 . . .
O1 Co1 N1 C6 -3.1(3) 5_454 . . .
O1 Co1 N1 C6 176.9(3) . . . .
O5 Co1 N1 C7 64.2(5) 5_454 . . .
O5 Co1 N1 C7 -115.8(5) . . . .
N1 Co1 N1 C7 -40(100) 5_454 . . .
O1 Co1 N1 C7 154.0(5) 5_454 . . .
O1 Co1 N1 C7 -26.0(5) . . . .
O5 Co1 N1 C7' 123.3(6) 5_454 . . .
O5 Co1 N1 C7' -56.7(6) . . . .
N1 Co1 N1 C7' 19(100) 5_454 . . .
O1 Co1 N1 C7' -146.8(6) 5_454 . . .
O1 Co1 N1 C7' 33.2(6) . . . .
Co1 O1 C1 O2 3.8(5) . . . .
Co1 O1 C1 C4 -179.11(18) . . . .
Co2 O4 C2 O3 1.3(3) . . . .
Co2 O4 C2 C3 179.0(3) . . . .
Co2 O3 C2 O4 -1.5(3) . . . .
Co2 O3 C2 C3 -179.2(2) . . . .
O4 C2 C3 C5 -37.1(5) . . . 7_354
O3 C2 C3 C5 140.7(3) . . . 7_354
O4 C2 C3 C4 144.6(3) . . . .
O3 C2 C3 C4 -37.7(5) . . . .
C5 C3 C4 C5 -1.8(5) 7_354 . . .
C2 C3 C4 C5 176.5(3) . . . .
C5 C3 C4 C1 176.1(3) 7_354 . . .
C2 C3 C4 C1 -5.5(5) . . . .
O1 C1 C4 C5 -55.7(4) . . . .
O2 C1 C4 C5 121.7(3) . . . .
O1 C1 C4 C3 126.3(3) . . . .
O2 C1 C4 C3 -56.3(4) . . . .
C3 C4 C5 C3 1.9(6) . . . 7_354
C1 C4 C5 C3 -176.2(3) . . . 7_354
C7 N1 C6 N2 19.8(6) . . . .
C7' N1 C6 N2 -28.0(6) . . . .
Co1 N1 C6 N2 -179.0(3) . . . .
C8' N2 C6 N1 32.3(6) . . . .
C8 N2 C6 N1 -20.9(5) . . . .
C9 N2 C6 N1 -176.6(4) . . . .
C6 N1 C7 C7' -90.5(6) . . . .
Co1 N1 C7 C7' 108.2(6) . . . .
C6 N1 C7 C8 -9.5(8) . . . .
C7' N1 C7 C8 81.0(8) . . . .
Co1 N1 C7 C8 -170.9(5) . . . .
C6 N1 C7 C8' -47.5(5) . . . .
C7' N1 C7 C8' 43.0(6) . . . .
Co1 N1 C7 C8' 151.2(4) . . . .
C7' C7 C8 C8' 2.4(9) . . . .
N1 C7 C8 C8' -64.2(8) . . . .
C7' C7 C8 N2 64.3(8) . . . .
N1 C7 C8 N2 -2.3(9) . . . .
C8' C7 C8 N2 61.9(6) . . . .
N1 C7 C8 C7' -66.6(7) . . . .
C8' C7 C8 C7' -2.4(9) . . . .
C6 N2 C8 C8' 95.6(6) . . . .
C9 N2 C8 C8' -107.9(6) . . . .
C6 N2 C8 C7 13.1(7) . . . .
C8' N2 C8 C7 -82.5(8) . . . .
C9 N2 C8 C7 169.6(5) . . . .
C6 N2 C8 C7' 48.6(5) . . . .
C8' N2 C8 C7' -46.9(6) . . . .
C9 N2 C8 C7' -154.9(5) . . . .
C6 N2 C9 C10 113.1(4) . . . .
C8' N2 C9 C10 -101.5(7) . . . .
C8 N2 C9 C10 -37.4(6) . . . .
C11 N3 C10 N4 -0.3(3) . . . .
Co2 N3 C10 N4 172.1(2) 5_454 . . .
C11 N3 C10 C9 173.3(3) . . . .
Co2 N3 C10 C9 -14.3(4) 5_454 . . .
C16 N4 C10 N3 0.9(4) . . . .
C16 N4 C10 C9 -172.9(3) . . . .
N2 C9 C10 N3 -88.9(4) . . . .
N2 C9 C10 N4 84.1(4) . . . .
C10 N3 C11 C12 -177.7(4) . . . .
Co2 N3 C11 C12 9.2(5) 5_454 . . .
C10 N3 C11 C16 -0.3(3) . . . .
Co2 N3 C11 C16 -173.4(2) 5_454 . . .
N3 C11 C12 C13 178.0(3) . . . .
C16 C11 C12 C13 0.8(5) . . . .
C11 C12 C13 C14 -0.3(6) . . . .
C12 C13 C14 C15 0.5(7) . . . .
C13 C14 C15 C16 -1.0(6) . . . .
C14 C15 C16 N4 -178.5(4) . . . .
C14 C15 C16 C11 1.5(6) . . . .
C10 N4 C16 C15 179.0(4) . . . .
C10 N4 C16 C11 -1.0(3) . . . .
C12 C11 C16 C15 -1.4(5) . . . .
N3 C11 C16 C15 -179.2(3) . . . .
C12 C11 C16 N4 178.6(3) . . . .
N3 C11 C16 N4 0.9(4) . . . .
C8 C7 C7' C8' -2.3(8) . . . .
N1 C7 C7' C8' 109.4(8) . . . .
C8 C7 C7' N1 -111.7(5) . . . .
C8' C7 C7' N1 -109.4(8) . . . .
N1 C7 C7' C8 111.7(5) . . . .
C8' C7 C7' C8 2.3(8) . . . .
C6 N1 C7' C7 99.8(6) . . . .
Co1 N1 C7' C7 -108.9(6) . . . .
C6 N1 C7' C8' 11.8(10) . . . .
C7 N1 C7' C8' -88.0(9) . . . .
Co1 N1 C7' C8' 163.1(7) . . . .
C6 N1 C7' C8 53.9(6) . . . .
C7 N1 C7' C8 -45.9(5) . . . .
Co1 N1 C7' C8 -154.8(3) . . . .
C8' C8 C7' C7 -176.9(11) . . . .
N2 C8 C7' C7 -119.5(8) . . . .
C7 C8 C7' C8' 176.9(11) . . . .
N2 C8 C7' C8' 57.3(7) . . . .
C8' C8 C7' N1 -119.7(10) . . . .
C7 C8 C7' N1 57.2(6) . . . .
N2 C8 C7' N1 -62.3(6) . . . .
C7 C8 C8' C7' -2.0(7) . . . .
N2 C8 C8' C7' -109.2(7) . . . .
C7 C8 C8' N2 107.2(6) . . . .
C7' C8 C8' N2 109.2(7) . . . .
N2 C8 C8' C7 -107.2(6) . . . .
C7' C8 C8' C7 2.0(7) . . . .
C7 C7' C8' C8 2.4(9) . . . .
N1 C7' C8' C8 68.0(9) . . . .
C7 C7' C8' N2 -59.7(10) . . . .
N1 C7' C8' N2 5.8(12) . . . .
C8 C7' C8' N2 -62.2(7) . . . .
N1 C7' C8' C7 65.6(7) . . . .
C8 C7' C8' C7 -2.4(9) . . . .
C6 N2 C8' C8 -96.4(5) . . . .
C9 N2 C8' C8 111.0(6) . . . .
C6 N2 C8' C7' -21.0(9) . . . .
C8 N2 C8' C7' 75.4(9) . . . .
C9 N2 C8' C7' -173.7(7) . . . .
C6 N2 C8' C7 -52.4(5) . . . .
C8 N2 C8' C7 44.0(5) . . . .
C9 N2 C8' C7 155.0(4) . . . .
C7' C7 C8' C8 -176.7(12) . . . .
N1 C7 C8' C8 122.1(7) . . . .
C8 C7 C8' C7' 176.7(12) . . . .
N1 C7 C8' C7' -61.3(9) . . . .
C7' C7 C8' N2 122.8(10) . . . .
C8 C7 C8' N2 -60.6(6) . . . .
N1 C7 C8' N2 61.5(5) . . . .

loop_
_platon_squeeze_void_nr
_platon_squeeze_void_average_x
_platon_squeeze_void_average_y
_platon_squeeze_void_average_z
_platon_squeeze_void_volume
_platon_squeeze_void_count_electrons
1 0.000 0.296 0.250 13.8 0.7
2 0.000 0.761 0.250 77.6 11.2
3 0.000 0.239 0.750 77.5 11.4
4 0.000 0.704 0.750 13.8 0.3
5 0.500 0.261 0.250 77.6 11.2
6 0.500 0.739 0.750 77.5 11.4
7 0.500 0.796 0.250 13.8 0.7
8 0.500 0.204 0.750 13.8 0.3
